data_7207456
loop_
_publ_author_name
'Liu, Yu'
'Li, Ning'
'Li, Le'
'Guo, Hui-Lin'
'Wang, Xiao-Fang'
'Li, Zuo-Xi'

_publ_section_title
;
 One-pot synthesis of two pillar-layer frameworks: coordination polymorphs
 deriving from different linking modes of 1,3,5-benzenetricarboxylate
;
_journal_issue 6
_journal_name_full CrystEngComm
_journal_page_first 2080
_journal_paper_doi 10.1039/c2ce06345j
_journal_volume 14
_journal_year 2012
_chemical_formula_sum 'C54 H40 N12 Ni2 O13'
_chemical_formula_weight 1182.40
_chemical_name_systematic
;
?
;
_space_group_IT_number 14
_symmetry_cell_setting monoclinic
_symmetry_space_group_name_Hall '-P 2ybc'
_symmetry_space_group_name_H-M 'P 1 21/c 1'
_atom_sites_solution_hydrogens geom
_atom_sites_solution_primary direct
_atom_sites_solution_secondary difmap
_audit_creation_method SHELXL-97
_cell_angle_alpha 90.00
_cell_angle_beta 96.23(3)
_cell_angle_gamma 90.00
_cell_formula_units_Z 2
_cell_length_a 7.8961(16)
_cell_length_b 18.240(4)
_cell_length_c 17.618(3)
_cell_measurement_reflns_used 19880
_cell_measurement_temperature 293(2)
_cell_measurement_theta_max 27.5
_cell_measurement_theta_min 3.2
_cell_volume 2522.4(9)
_computing_cell_refinement 'CrystalClear (Rigaku/MSC Inc., 2005)'
_computing_data_collection 'CrystalClear (Rigaku/MSC Inc., 2005)'
_computing_data_reduction 'CrystalClear (Rigaku/MSC Inc., 2005)'
_computing_molecular_graphics 'Bruker SHELXTL'
_computing_publication_material 'Bruker SHELXTL'
_computing_structure_refinement 'SHELXL-97 (Sheldrick, 1997)'
_computing_structure_solution 'SHELXS-97 (Sheldrick, 1990)'
_diffrn_ambient_temperature 293(2)
_diffrn_detector_area_resol_mean 9
_diffrn_measured_fraction_theta_full 0.998
_diffrn_measured_fraction_theta_max 0.998
_diffrn_measurement_device_type 'CCD area detector'
_diffrn_measurement_method \w
_diffrn_radiation_monochromator graphite
_diffrn_radiation_source 'fine-focus sealed tube'
_diffrn_radiation_type MoK\a
_diffrn_radiation_wavelength 0.71073
_diffrn_reflns_av_R_equivalents 0.0570
_diffrn_reflns_av_sigmaI/netI 0.0417
_diffrn_reflns_limit_h_max 9
_diffrn_reflns_limit_h_min -9
_diffrn_reflns_limit_k_max 21
_diffrn_reflns_limit_k_min -21
_diffrn_reflns_limit_l_max 20
_diffrn_reflns_limit_l_min -20
_diffrn_reflns_number 21460
_diffrn_reflns_theta_full 25.02
_diffrn_reflns_theta_max 25.02
_diffrn_reflns_theta_min 3.16
_diffrn_standards_decay_% 0
_diffrn_standards_interval_count 0
_diffrn_standards_interval_time 0
_exptl_absorpt_coefficient_mu 0.828
_exptl_absorpt_correction_T_max 0.840
_exptl_absorpt_correction_T_min 0.813
_exptl_absorpt_correction_type multi-scan
_exptl_absorpt_process_details CrystalClear
_exptl_crystal_colour blue
_exptl_crystal_density_diffrn 1.557
_exptl_crystal_density_method 'not measured'
_exptl_crystal_description block
_exptl_crystal_F_000 1216
_exptl_crystal_size_max 0.25
_exptl_crystal_size_mid 0.23
_exptl_crystal_size_min 0.21
_refine_diff_density_max 0.785
_refine_diff_density_min -0.327
_refine_diff_density_rms 0.064
_refine_ls_extinction_method none
_refine_ls_goodness_of_fit_ref 1.106
_refine_ls_hydrogen_treatment constr
_refine_ls_matrix_type full
_refine_ls_number_parameters 371
_refine_ls_number_reflns 4449
_refine_ls_number_restraints 0
_refine_ls_restrained_S_all 1.106
_refine_ls_R_factor_all 0.0657
_refine_ls_R_factor_gt 0.0464
_refine_ls_shift/su_max 0.001
_refine_ls_shift/su_mean 0.000
_refine_ls_structure_factor_coef Fsqd
_refine_ls_weighting_details 'calc w=1/[\s^2^(Fo^2^)+(0.0268P)^2^+2.9423P] where P=(Fo^2^+2Fc^2^)/3'
_refine_ls_weighting_scheme calc
_refine_ls_wR_factor_gt 0.0886
_refine_ls_wR_factor_ref 0.0946
_reflns_number_gt 3580
_reflns_number_total 4449
_reflns_threshold_expression >2sigma(I)
_cod_data_source_file c2ce06345j.txt
_cod_data_source_block 1
_cod_original_sg_symbol_H-M P21/c
_cod_database_code 7207456

loop_
_symmetry_equiv_pos_as_xyz
'x, y, z'
'-x, y+1/2, -z+1/2'
'-x, -y, -z'
'x, -y-1/2, z-1/2'

loop_
_atom_site_label
_atom_site_type_symbol
_atom_site_fract_x
_atom_site_fract_y
_atom_site_fract_z
_atom_site_U_iso_or_equiv
_atom_site_adp_type
_atom_site_occupancy
_atom_site_symmetry_multiplicity
_atom_site_calc_flag
_atom_site_refinement_flags
Ni1 Ni 0.29884(5) 0.24466(2) 0.25961(2) 0.02114(12) Uani 1 1 d .
N1 N 0.1118(3) 0.18529(15) 0.30814(15) 0.0286(6) Uani 1 1 d .
N2 N 0.0033(3) 0.10440(15) 0.38298(16) 0.0341(7) Uani 1 1 d .
N3 N 0.3940(3) 0.14501(15) 0.22525(15) 0.0309(7) Uani 1 1 d .
N4 N 0.4617(4) 0.06132(15) 0.14354(16) 0.0340(7) Uani 1 1 d .
N5 N 0.2046(3) 0.34246(14) 0.29930(14) 0.0256(6) Uani 1 1 d .
N6 N 0.0926(3) 0.42534(14) 0.37047(14) 0.0288(6) Uani 1 1 d .
O1 O 0.4493(3) 0.23155(12) 0.36554(11) 0.0294(5) Uani 1 1 d .
O2 O 0.6918(3) 0.28738(16) 0.34633(12) 0.0446(7) Uani 1 1 d .
H2A H 0.6437 0.2911 0.3028 0.067 Uiso 1 1 calc R
O3 O 0.4156(3) 0.11559(15) 0.63431(14) 0.0488(7) Uani 1 1 d .
O4 O 0.5125(3) 0.20416(13) 0.71577(11) 0.0322(6) Uani 1 1 d .
O5 O 1.1330(3) 0.24318(13) 0.66399(11) 0.0341(6) Uani 1 1 d .
O6 O 1.1923(3) 0.26099(12) 0.54344(12) 0.0305(5) Uani 1 1 d .
C1 C 0.1356(4) 0.1490(2) 0.37249(19) 0.0364(9) Uani 1 1 d .
H1 H 0.2327 0.1533 0.4071 0.044 Uiso 1 1 calc R
C2 C -0.0461(4) 0.1636(2) 0.2756(2) 0.0441(10) Uani 1 1 d .
H2 H -0.0990 0.1809 0.2293 0.053 Uiso 1 1 calc R
C3 C -0.1132(5) 0.1140(2) 0.3200(2) 0.0504(11) Uani 1 1 d .
H3 H -0.2181 0.0907 0.3100 0.060 Uiso 1 1 calc R
C4 C -0.0020(4) 0.05220(19) 0.4432(2) 0.0352(8) Uani 1 1 d .
C5 C -0.1041(5) -0.0090(2) 0.4321(2) 0.0475(10) Uani 1 1 d .
H5 H -0.1743 -0.0148 0.3866 0.057 Uiso 1 1 calc R
C6 C 0.1018(5) 0.0617(2) 0.5113(2) 0.0481(10) Uani 1 1 d .
H6 H 0.1695 0.1033 0.5189 0.058 Uiso 1 1 calc R
C7 C 0.4154(4) 0.13197(18) 0.15342(19) 0.0318(8) Uani 1 1 d .
H7 H 0.4006 0.1666 0.1146 0.038 Uiso 1 1 calc R
C8 C 0.4275(5) 0.0796(2) 0.2630(2) 0.0400(9) Uani 1 1 d .
H8 H 0.4219 0.0724 0.3149 0.048 Uiso 1 1 calc R
C9 C 0.4696(5) 0.0273(2) 0.2139(2) 0.0401(9) Uani 1 1 d .
H9 H 0.4979 -0.0213 0.2251 0.048 Uiso 1 1 calc R
C10 C 0.4844(4) 0.02924(18) 0.07089(19) 0.0316(8) Uani 1 1 d .
C11 C 0.4324(5) -0.04197(19) 0.0549(2) 0.0392(9) Uani 1 1 d .
H11 H 0.3882 -0.0702 0.0921 0.047 Uiso 1 1 calc R
C12 C 0.5536(4) 0.07103(19) 0.0168(2) 0.0386(9) Uani 1 1 d .
H12 H 0.5906 0.1185 0.0284 0.046 Uiso 1 1 calc R
C13 C 0.1804(4) 0.36155(17) 0.36922(18) 0.0274(7) Uani 1 1 d .
H13 H 0.2188 0.3346 0.4125 0.033 Uiso 1 1 calc R
C14 C 0.1276(5) 0.3957(2) 0.2529(2) 0.0455(10) Uani 1 1 d .
H14 H 0.1244 0.3966 0.2000 0.055 Uiso 1 1 calc R
C15 C 0.0570(6) 0.4465(2) 0.2953(2) 0.0494(11) Uani 1 1 d .
H15 H -0.0039 0.4878 0.2773 0.059 Uiso 1 1 calc R
C16 C 0.0456(4) 0.46305(17) 0.43661(17) 0.0260(7) Uani 1 1 d .
C17 C 0.0526(4) 0.42753(18) 0.50579(19) 0.0339(8) Uani 1 1 d .
H17 H 0.0878 0.3789 0.5098 0.041 Uiso 1 1 calc R
C18 C -0.0074(4) 0.53578(18) 0.43053(19) 0.0347(8) Uani 1 1 d .
H18 H -0.0124 0.5598 0.3838 0.042 Uiso 1 1 calc R
C19 C 0.6702(4) 0.23433(17) 0.46796(16) 0.0218(7) Uani 1 1 d .
C20 C 0.5642(4) 0.20740(17) 0.51992(16) 0.0241(7) Uani 1 1 d .
H20 H 0.4506 0.1973 0.5037 0.029 Uiso 1 1 calc R
C21 C 0.6268(4) 0.19542(17) 0.59591(16) 0.0224(7) Uani 1 1 d .
C22 C 0.7980(4) 0.20897(17) 0.61829(17) 0.0239(7) Uani 1 1 d .
H22 H 0.8405 0.2019 0.6691 0.029 Uiso 1 1 calc R
C23 C 0.9080(4) 0.23291(16) 0.56643(16) 0.0204(7) Uani 1 1 d .
C24 C 0.8426(4) 0.24615(17) 0.49102(15) 0.0219(6) Uani 1 1 d .
H24 H 0.9139 0.2629 0.4561 0.026 Uiso 1 1 calc R
C25 C 0.5950(4) 0.25062(17) 0.38840(16) 0.0221(7) Uani 1 1 d .
C26 C 0.5080(4) 0.16823(19) 0.65212(17) 0.0286(8) Uani 1 1 d .
C27 C 1.0954(4) 0.24676(17) 0.59239(16) 0.0229(7) Uani 1 1 d .
O1W O 0.5336(11) 0.9898(5) 0.5581(5) 0.135(4) Uani 0.50 1 d P
H1A H 0.6273 1.0079 0.5780 0.202 Uiso 0.50 1 d PR
H1B H 0.5226 0.9545 0.5265 0.202 Uiso 0.50 1 d PR

loop_
_atom_site_aniso_label
_atom_site_aniso_U_11
_atom_site_aniso_U_22
_atom_site_aniso_U_33
_atom_site_aniso_U_23
_atom_site_aniso_U_13
_atom_site_aniso_U_12
Ni1 0.0165(2) 0.0324(2) 0.01386(19) -0.00614(18) -0.00157(14) 0.00406(18)
N1 0.0217(14) 0.0366(16) 0.0272(15) -0.0062(13) 0.0009(12) -0.0033(12)
N2 0.0304(16) 0.0382(17) 0.0341(17) -0.0066(14) 0.0046(13) -0.0130(14)
N3 0.0285(15) 0.0378(17) 0.0257(15) -0.0086(13) -0.0001(12) 0.0096(13)
N4 0.0374(17) 0.0321(16) 0.0326(17) -0.0089(13) 0.0043(13) 0.0053(13)
N5 0.0254(14) 0.0310(15) 0.0210(14) -0.0067(12) 0.0045(11) 0.0034(12)
N6 0.0358(16) 0.0313(15) 0.0202(14) -0.0050(12) 0.0071(12) 0.0071(13)
O1 0.0192(12) 0.0504(15) 0.0171(11) 0.0020(10) -0.0054(9) -0.0039(10)
O2 0.0308(13) 0.0829(19) 0.0184(12) 0.0170(13) -0.0048(10) -0.0184(13)
O3 0.0491(16) 0.0607(17) 0.0383(15) -0.0094(13) 0.0127(13) -0.0312(14)
O4 0.0210(12) 0.0604(16) 0.0148(11) -0.0061(11) 0.0005(9) -0.0027(11)
O5 0.0220(11) 0.0567(16) 0.0211(11) 0.0104(11) -0.0086(9) -0.0112(11)
O6 0.0185(11) 0.0468(14) 0.0261(11) 0.0047(11) 0.0026(9) -0.0033(10)
C1 0.0301(19) 0.050(2) 0.028(2) -0.0061(17) 0.0012(15) -0.0143(17)
C2 0.032(2) 0.047(2) 0.050(2) 0.0055(19) -0.0115(18) -0.0059(18)
C3 0.031(2) 0.051(2) 0.065(3) 0.007(2) -0.012(2) -0.0172(19)
C4 0.032(2) 0.040(2) 0.035(2) -0.0055(17) 0.0075(16) -0.0113(17)
C5 0.051(2) 0.057(3) 0.033(2) -0.0038(19) -0.0022(18) -0.025(2)
C6 0.050(2) 0.051(2) 0.043(2) -0.006(2) 0.0035(19) -0.028(2)
C7 0.0332(19) 0.0327(19) 0.0296(19) -0.0077(15) 0.0030(15) 0.0093(16)
C8 0.047(2) 0.046(2) 0.0269(19) -0.0006(17) 0.0013(17) 0.0109(18)
C9 0.051(2) 0.033(2) 0.035(2) 0.0013(17) 0.0025(18) 0.0111(18)
C10 0.0289(19) 0.0341(19) 0.0327(19) -0.0094(16) 0.0070(15) 0.0090(15)
C11 0.047(2) 0.034(2) 0.039(2) -0.0044(17) 0.0166(18) 0.0017(17)
C12 0.043(2) 0.0287(19) 0.045(2) -0.0135(17) 0.0114(18) -0.0010(16)
C13 0.0289(18) 0.0305(18) 0.0221(17) -0.0079(14) 0.0003(14) 0.0068(15)
C14 0.072(3) 0.043(2) 0.0246(19) 0.0002(17) 0.0172(19) 0.017(2)
C15 0.081(3) 0.040(2) 0.029(2) 0.0033(17) 0.012(2) 0.025(2)
C16 0.0268(18) 0.0290(18) 0.0231(17) -0.0060(14) 0.0075(14) 0.0028(14)
C17 0.047(2) 0.0248(18) 0.0307(19) -0.0046(15) 0.0086(17) 0.0081(16)
C18 0.045(2) 0.035(2) 0.0250(18) -0.0005(15) 0.0079(16) 0.0093(17)
C19 0.0205(15) 0.0304(18) 0.0141(14) -0.0032(13) 0.0006(12) 0.0001(13)
C20 0.0146(15) 0.0366(19) 0.0205(16) -0.0045(14) -0.0002(13) -0.0030(14)
C21 0.0195(16) 0.0327(18) 0.0150(15) -0.0035(13) 0.0027(12) -0.0033(13)
C22 0.0211(16) 0.0348(18) 0.0148(15) -0.0006(14) -0.0028(13) -0.0026(14)
C23 0.0159(15) 0.0273(17) 0.0171(15) -0.0004(13) -0.0018(12) -0.0028(12)
C24 0.0179(15) 0.0327(17) 0.0149(14) 0.0004(14) 0.0000(11) -0.0014(14)
C25 0.0194(16) 0.0308(17) 0.0160(14) -0.0029(14) 0.0015(12) 0.0028(15)
C26 0.0192(17) 0.048(2) 0.0176(17) 0.0034(15) -0.0021(13) -0.0032(16)
C27 0.0203(15) 0.0263(17) 0.0211(15) 0.0051(14) -0.0028(13) -0.0009(14)
O1W 0.119(7) 0.103(6) 0.191(9) 0.020(7) 0.056(7) 0.058(6)

loop_
_atom_type_symbol
_atom_type_description
_atom_type_scat_dispersion_real
_atom_type_scat_dispersion_imag
_atom_type_scat_source
C C 0.0033 0.0016 'International Tables Vol C Tables 4.2.6.8 and 6.1.1.4'
H H 0.0000 0.0000 'International Tables Vol C Tables 4.2.6.8 and 6.1.1.4'
N N 0.0061 0.0033 'International Tables Vol C Tables 4.2.6.8 and 6.1.1.4'
Ni Ni 0.3393 1.1124 'International Tables Vol C Tables 4.2.6.8 and 6.1.1.4'
O O 0.0106 0.0060 'International Tables Vol C Tables 4.2.6.8 and 6.1.1.4'

loop_
_geom_angle_atom_site_label_1
_geom_angle_atom_site_label_2
_geom_angle_atom_site_label_3
_geom_angle
_geom_angle_site_symmetry_1
_geom_angle_site_symmetry_3
O5 Ni1 N3 94.29(10) 4_465 .
O5 Ni1 N5 87.90(9) 4_465 .
N3 Ni1 N5 177.26(10) . .
O5 Ni1 N1 88.59(10) 4_465 .
N3 Ni1 N1 87.70(11) . .
N5 Ni1 N1 90.70(10) . .
O5 Ni1 O1 174.08(8) 4_465 .
N3 Ni1 O1 88.39(10) . .
N5 Ni1 O1 89.28(9) . .
N1 Ni1 O1 86.23(9) . .
O5 Ni1 O4 96.62(9) 4_465 4_565
N3 Ni1 O4 87.27(10) . 4_565
N5 Ni1 O4 94.13(10) . 4_565
N1 Ni1 O4 173.01(10) . 4_565
O1 Ni1 O4 88.77(8) . 4_565
C1 N1 C2 104.8(3) . .
C1 N1 Ni1 125.2(2) . .
C2 N1 Ni1 129.0(2) . .
C1 N2 C3 105.8(3) . .
C1 N2 C4 125.9(3) . .
C3 N2 C4 127.9(3) . .
C7 N3 C8 105.6(3) . .
C7 N3 Ni1 121.7(2) . .
C8 N3 Ni1 132.2(2) . .
C7 N4 C9 107.4(3) . .
C7 N4 C10 124.3(3) . .
C9 N4 C10 128.2(3) . .
C13 N5 C14 105.8(3) . .
C13 N5 Ni1 129.5(2) . .
C14 N5 Ni1 124.0(2) . .
C13 N6 C15 106.0(3) . .
C13 N6 C16 127.0(3) . .
C15 N6 C16 127.0(3) . .
C25 O1 Ni1 132.4(2) . .
C25 O2 H2A 109.5 . .
C26 O4 Ni1 125.66(19) . 4_566
C27 O5 Ni1 151.8(2) . 4_666
N1 C1 N2 112.5(3) . .
N1 C1 H1 123.8 . .
N2 C1 H1 123.8 . .
C3 C2 N1 110.4(3) . .
C3 C2 H2 124.8 . .
N1 C2 H2 124.8 . .
C2 C3 N2 106.5(3) . .
C2 C3 H3 126.7 . .
N2 C3 H3 126.7 . .
C5 C4 C6 120.4(3) . .
C5 C4 N2 119.8(3) . .
C6 C4 N2 119.8(3) . .
C4 C5 C6 119.8(3) . 3_556
C4 C5 H5 120.1 . .
C6 C5 H5 120.1 3_556 .
C5 C6 C4 119.8(3) 3_556 .
C5 C6 H6 120.1 3_556 .
C4 C6 H6 120.1 . .
N3 C7 N4 111.1(3) . .
N3 C7 H7 124.5 . .
N4 C7 H7 124.5 . .
C9 C8 N3 110.5(3) . .
C9 C8 H8 124.8 . .
N3 C8 H8 124.8 . .
C8 C9 N4 105.4(3) . .
C8 C9 H9 127.3 . .
N4 C9 H9 127.3 . .
C12 C10 C11 120.7(3) . .
C12 C10 N4 119.2(3) . .
C11 C10 N4 120.1(3) . .
C10 C11 C12 119.6(3) . 3_655
C10 C11 H11 120.2 . .
C12 C11 H11 120.2 3_655 .
C10 C12 C11 119.7(3) . 3_655
C10 C12 H12 120.1 . .
C11 C12 H12 120.1 3_655 .
N5 C13 N6 111.7(3) . .
N5 C13 H13 124.2 . .
N6 C13 H13 124.2 . .
C15 C14 N5 109.9(3) . .
C15 C14 H14 125.0 . .
N5 C14 H14 125.0 . .
C14 C15 N6 106.6(3) . .
C14 C15 H15 126.7 . .
N6 C15 H15 126.7 . .
C17 C16 C18 120.0(3) . .
C17 C16 N6 120.3(3) . .
C18 C16 N6 119.7(3) . .
C16 C17 C18 120.0(3) . 3_566
C16 C17 H17 120.0 . .
C18 C17 H17 120.0 3_566 .
C17 C18 C16 120.0(3) 3_566 .
C17 C18 H18 120.0 3_566 .
C16 C18 H18 120.0 . .
C24 C19 C20 120.0(3) . .
C24 C19 C25 121.3(3) . .
C20 C19 C25 118.7(3) . .
C21 C20 C19 120.7(3) . .
C21 C20 H20 119.7 . .
C19 C20 H20 119.7 . .
C22 C21 C20 118.6(3) . .
C22 C21 C26 121.6(3) . .
C20 C21 C26 119.8(3) . .
C21 C22 C23 121.7(3) . .
C21 C22 H22 119.2 . .
C23 C22 H22 119.2 . .
C24 C23 C22 119.0(3) . .
C24 C23 C27 120.4(3) . .
C22 C23 C27 120.6(2) . .
C23 C24 C19 120.0(3) . .
C23 C24 H24 120.0 . .
C19 C24 H24 120.0 . .
O1 C25 O2 123.0(3) . .
O1 C25 C19 121.0(3) . .
O2 C25 C19 115.9(2) . .
O3 C26 O4 125.3(3) . .
O3 C26 C21 118.8(3) . .
O4 C26 C21 116.0(3) . .
O6 C27 O5 127.4(3) . .
O6 C27 C23 118.6(2) . .
O5 C27 C23 114.0(3) . .
H1A O1W H1B 126.0 . .

loop_
_geom_bond_atom_site_label_1
_geom_bond_atom_site_label_2
_geom_bond_distance
_geom_bond_site_symmetry_2
Ni1 O5 2.030(2) 4_465
Ni1 N3 2.082(3) .
Ni1 N5 2.083(3) .
Ni1 N1 2.088(3) .
Ni1 O1 2.114(2) .
Ni1 O4 2.144(2) 4_565
N1 C1 1.309(4) .
N1 C2 1.373(4) .
N2 C1 1.352(4) .
N2 C3 1.374(4) .
N2 C4 1.430(4) .
N3 C7 1.316(4) .
N3 C8 1.377(4) .
N4 C7 1.356(4) .
N4 C9 1.381(4) .
N4 C10 1.436(4) .
N5 C13 1.314(4) .
N5 C14 1.368(4) .
N6 C13 1.356(4) .
N6 C15 1.379(4) .
N6 C16 1.436(4) .
O1 C25 1.227(3) .
O2 C25 1.306(4) .
O2 H2A 0.8200 .
O3 C26 1.226(4) .
O4 C26 1.296(4) .
O4 Ni1 2.144(2) 4_566
O5 C27 1.266(3) .
O5 Ni1 2.030(2) 4_666
O6 C27 1.241(3) .
C1 H1 0.9300 .
C2 C3 1.343(5) .
C2 H2 0.9300 .
C3 H3 0.9300 .
C4 C5 1.378(5) .
C4 C6 1.388(5) .
C5 C6 1.384(5) 3_556
C5 H5 0.9300 .
C6 C5 1.384(5) 3_556
C6 H6 0.9300 .
C7 H7 0.9300 .
C8 C9 1.354(5) .
C8 H8 0.9300 .
C9 H9 0.9300 .
C10 C12 1.379(5) .
C10 C11 1.382(5) .
C11 C12 1.386(5) 3_655
C11 H11 0.9300 .
C12 C11 1.386(5) 3_655
C12 H12 0.9300 .
C13 H13 0.9300 .
C14 C15 1.348(5) .
C14 H14 0.9300 .
C15 H15 0.9300 .
C16 C17 1.376(4) .
C16 C18 1.392(4) .
C17 C18 1.386(4) 3_566
C17 H17 0.9300 .
C18 C17 1.386(4) 3_566
C18 H18 0.9300 .
C19 C24 1.394(4) .
C19 C20 1.395(4) .
C19 C25 1.492(4) .
C20 C21 1.393(4) .
C20 H20 0.9300 .
C21 C22 1.389(4) .
C21 C26 1.519(4) .
C22 C23 1.397(4) .
C22 H22 0.9300 .
C23 C24 1.393(4) .
C23 C27 1.522(4) .
C24 H24 0.9300 .
O1W H1A 0.8500 .
O1W H1B 0.8500 .

loop_
_geom_torsion_atom_site_label_1
_geom_torsion_atom_site_label_2
_geom_torsion_atom_site_label_3
_geom_torsion_atom_site_label_4
_geom_torsion
_geom_torsion_site_symmetry_1
_geom_torsion_site_symmetry_4
O5 Ni1 N1 C1 170.9(3) 4_465 .
N3 Ni1 N1 C1 76.6(3) . .
N5 Ni1 N1 C1 -101.2(3) . .
O1 Ni1 N1 C1 -12.0(3) . .
O4 Ni1 N1 C1 32.6(9) 4_565 .
O5 Ni1 N1 C2 4.9(3) 4_465 .
N3 Ni1 N1 C2 -89.5(3) . .
N5 Ni1 N1 C2 92.8(3) . .
O1 Ni1 N1 C2 -178.0(3) . .
O4 Ni1 N1 C2 -133.5(7) 4_565 .
O5 Ni1 N3 C7 36.9(3) 4_465 .
N5 Ni1 N3 C7 180(100) . .
N1 Ni1 N3 C7 125.3(3) . .
O1 Ni1 N3 C7 -148.4(3) . .
O4 Ni1 N3 C7 -59.6(3) 4_565 .
O5 Ni1 N3 C8 -134.5(3) 4_465 .
N5 Ni1 N3 C8 8(2) . .
N1 Ni1 N3 C8 -46.1(3) . .
O1 Ni1 N3 C8 40.2(3) . .
O4 Ni1 N3 C8 129.1(3) 4_565 .
O5 Ni1 N5 C13 144.2(3) 4_465 .
N3 Ni1 N5 C13 1(2) . .
N1 Ni1 N5 C13 55.7(3) . .
O1 Ni1 N5 C13 -30.6(3) . .
O4 Ni1 N5 C13 -119.3(3) 4_565 .
O5 Ni1 N5 C14 -23.9(3) 4_465 .
N3 Ni1 N5 C14 -167(2) . .
N1 Ni1 N5 C14 -112.5(3) . .
O1 Ni1 N5 C14 161.3(3) . .
O4 Ni1 N5 C14 72.5(3) 4_565 .
O5 Ni1 O1 C25 -152.5(8) 4_465 .
N3 Ni1 O1 C25 90.5(3) . .
N5 Ni1 O1 C25 -90.9(3) . .
N1 Ni1 O1 C25 178.3(3) . .
O4 Ni1 O1 C25 3.2(3) 4_565 .
C2 N1 C1 N2 0.8(4) . .
Ni1 N1 C1 N2 -168.0(2) . .
C3 N2 C1 N1 -0.3(4) . .
C4 N2 C1 N1 173.0(3) . .
C1 N1 C2 C3 -1.0(4) . .
Ni1 N1 C2 C3 167.2(3) . .
N1 C2 C3 N2 0.8(5) . .
C1 N2 C3 C2 -0.3(4) . .
C4 N2 C3 C2 -173.5(3) . .
C1 N2 C4 C5 -152.7(4) . .
C3 N2 C4 C5 19.2(6) . .
C1 N2 C4 C6 24.3(5) . .
C3 N2 C4 C6 -163.8(4) . .
C6 C4 C5 C6 -0.7(7) . 3_556
N2 C4 C5 C6 176.2(3) . 3_556
C5 C4 C6 C5 0.7(7) . 3_556
N2 C4 C6 C5 -176.2(3) . 3_556
C8 N3 C7 N4 -0.3(4) . .
Ni1 N3 C7 N4 -173.7(2) . .
C9 N4 C7 N3 0.2(4) . .
C10 N4 C7 N3 176.1(3) . .
C7 N3 C8 C9 0.2(4) . .
Ni1 N3 C8 C9 172.6(2) . .
N3 C8 C9 N4 -0.1(4) . .
C7 N4 C9 C8 -0.1(4) . .
C10 N4 C9 C8 -175.7(3) . .
C7 N4 C10 C12 36.6(5) . .
C9 N4 C10 C12 -148.4(4) . .
C7 N4 C10 C11 -141.4(4) . .
C9 N4 C10 C11 33.6(5) . .
C12 C10 C11 C12 -1.4(6) . 3_655
N4 C10 C11 C12 176.5(3) . 3_655
C11 C10 C12 C11 1.4(6) . 3_655
N4 C10 C12 C11 -176.6(3) . 3_655
C14 N5 C13 N6 -0.7(4) . .
Ni1 N5 C13 N6 -170.5(2) . .
C15 N6 C13 N5 1.2(4) . .
C16 N6 C13 N5 -179.0(3) . .
C13 N5 C14 C15 -0.2(4) . .
Ni1 N5 C14 C15 170.4(3) . .
N5 C14 C15 N6 0.9(5) . .
C13 N6 C15 C14 -1.3(4) . .
C16 N6 C15 C14 179.0(3) . .
C13 N6 C16 C17 -15.6(5) . .
C15 N6 C16 C17 164.1(4) . .
C13 N6 C16 C18 164.5(3) . .
C15 N6 C16 C18 -15.8(5) . .
C18 C16 C17 C18 -0.2(6) . 3_566
N6 C16 C17 C18 179.9(3) . 3_566
C17 C16 C18 C17 0.2(6) . 3_566
N6 C16 C18 C17 -179.9(3) . 3_566
C24 C19 C20 C21 3.1(5) . .
C25 C19 C20 C21 -176.3(3) . .
C19 C20 C21 C22 -1.7(5) . .
C19 C20 C21 C26 178.2(3) . .
C20 C21 C22 C23 -1.1(5) . .
C26 C21 C22 C23 179.0(3) . .
C21 C22 C23 C24 2.5(5) . .
C21 C22 C23 C27 -179.5(3) . .
C22 C23 C24 C19 -1.1(4) . .
C27 C23 C24 C19 -179.1(3) . .
C20 C19 C24 C23 -1.7(5) . .
C25 C19 C24 C23 177.7(3) . .
Ni1 O1 C25 O2 1.1(5) . .
Ni1 O1 C25 C19 179.4(2) . .
C24 C19 C25 O1 170.6(3) . .
C20 C19 C25 O1 -10.0(4) . .
C24 C19 C25 O2 -11.0(4) . .
C20 C19 C25 O2 168.4(3) . .
Ni1 O4 C26 O3 -55.8(4) 4_566 .
Ni1 O4 C26 C21 123.5(2) 4_566 .
C22 C21 C26 O3 -131.4(3) . .
C20 C21 C26 O3 48.7(5) . .
C22 C21 C26 O4 49.3(4) . .
C20 C21 C26 O4 -130.6(3) . .
Ni1 O5 C27 O6 6.2(7) 4_666 .
Ni1 O5 C27 C23 -172.7(3) 4_666 .
C24 C23 C27 O6 -9.0(4) . .
C22 C23 C27 O6 173.0(3) . .
C24 C23 C27 O5 170.0(3) . .
C22 C23 C27 O5 -8.0(4) . .
